data_2235618
loop_
_publ_author_name
'Soleimannejad, Janet'
'Gholizadeh, Samira'

_publ_section_title
;
 3-(Aminocarbonyl)pyridinium
 diaqua-bis(pyridine-2,6-dicarboxylato)bismuthate(III) monohydrate
;
_journal_coeditor_code SU2401
_journal_issue 7
_journal_name_full 'Acta Crystallographica Section E'
_journal_page_first m952
_journal_page_last m953
_journal_paper_doi 10.1107/S160053681202630X
_journal_volume 68
_journal_year 2012
_chemical_formula_iupac '(C6 H7 N2 O) [Bi (C7 H3 N O4)2 (H2 O)2], H2 O'
_chemical_formula_moiety 'C14 H10 Bi N2 O10, C6 H7 N2 O, H2 O'
_chemical_formula_sum 'C20 H19 Bi N4 O12'
_chemical_formula_weight 716.37
_chemical_name_systematic
;
3-(Aminocarbonyl)pyridinium
diaquabis(pyridine-2,6-dicarboxylato)bismuthate(III)
monohydrate
;
_space_group_IT_number 2
_symmetry_cell_setting triclinic
_symmetry_space_group_name_Hall '-P 1'
_symmetry_space_group_name_H-M 'P -1'
_atom_sites_solution_hydrogens geom
_atom_sites_solution_primary direct
_atom_sites_solution_secondary difmap
_audit_creation_method SHELXL-97
_cell_angle_alpha 80.409(3)
_cell_angle_beta 80.952(3)
_cell_angle_gamma 81.730(3)
_cell_formula_units_Z 2
_cell_length_a 8.7702(6)
_cell_length_b 10.7954(7)
_cell_length_c 11.9203(8)
_cell_measurement_reflns_used 5622
_cell_measurement_temperature 296(2)
_cell_measurement_theta_max 27.55
_cell_measurement_theta_min 2.37
_cell_volume 1090.92(13)
_computing_cell_refinement 'SAINT (Bruker, 1998)'
_computing_data_collection 'SMART (Bruker, 1998)'
_computing_data_reduction 'SAINT (Bruker, 1998)'
_computing_molecular_graphics 'SHELXTL (Sheldrick, 2008) and Mercury (Macrae <i>et al.</i>, 2008)'
_computing_publication_material 'SHELXTL (Sheldrick, 2008) and publCIF (Westrip, 2010)'
_computing_structure_refinement 'SHELXL97 (Sheldrick, 2008)'
_computing_structure_solution 'SHELXS97 (Sheldrick, 2008)'
_diffrn_ambient_temperature 296(2)
_diffrn_measured_fraction_theta_full 0.997
_diffrn_measured_fraction_theta_max 0.990
_diffrn_measurement_device_type 'Bruker SMART CCD area-detector'
_diffrn_measurement_method 'phi and omega scans'
_diffrn_radiation_monochromator graphite
_diffrn_radiation_source 'fine-focus sealed tube'
_diffrn_radiation_type MoK\a
_diffrn_radiation_wavelength 0.71073
_diffrn_reflns_av_R_equivalents 0.0457
_diffrn_reflns_av_sigmaI/netI 0.0707
_diffrn_reflns_limit_h_max 10
_diffrn_reflns_limit_h_min -11
_diffrn_reflns_limit_k_max 8
_diffrn_reflns_limit_k_min -13
_diffrn_reflns_limit_l_max 12
_diffrn_reflns_limit_l_min -15
_diffrn_reflns_number 8311
_diffrn_reflns_theta_full 25.00
_diffrn_reflns_theta_max 27.55
_diffrn_reflns_theta_min 1.75
_exptl_absorpt_coefficient_mu 8.160
_exptl_absorpt_correction_T_max 0.2922
_exptl_absorpt_correction_T_min 0.1799
_exptl_absorpt_correction_type multi-scan
_exptl_absorpt_process_details '(SADABS; Sheldrick, 1996)'
_exptl_crystal_colour colourless
_exptl_crystal_density_diffrn 2.181
_exptl_crystal_density_method 'not measured'
_exptl_crystal_description plate
_exptl_crystal_F_000 692
_exptl_crystal_size_max 0.32
_exptl_crystal_size_mid 0.20
_exptl_crystal_size_min 0.20
_refine_diff_density_max 3.286
_refine_diff_density_min -4.297
_refine_ls_extinction_coef 0.0028(6)
_refine_ls_extinction_expression Fc^*^=kFc[1+0.001xFc^2^\l^3^/sin(2\q)]^-1/4^
_refine_ls_extinction_method 'SHELXL97 (Sheldrick, 2008)'
_refine_ls_goodness_of_fit_ref 1.049
_refine_ls_hydrogen_treatment constr
_refine_ls_matrix_type full
_refine_ls_number_parameters 335
_refine_ls_number_reflns 4994
_refine_ls_number_restraints 0
_refine_ls_restrained_S_all 1.049
_refine_ls_R_factor_all 0.0423
_refine_ls_R_factor_gt 0.0397
_refine_ls_shift/su_max 0.001
_refine_ls_shift/su_mean 0.000
_refine_ls_structure_factor_coef Fsqd
_refine_ls_weighting_details 'calc w=1/[\s^2^(Fo^2^)+(0.0600P)^2^] where P=(Fo^2^+2Fc^2^)/3'
_refine_ls_weighting_scheme calc
_refine_ls_wR_factor_gt 0.1022
_refine_ls_wR_factor_ref 0.1038
_reflns_number_gt 4689
_reflns_number_total 4994
_reflns_threshold_expression I>2sigma(I)
_cod_data_source_file su2401.cif
_cod_data_source_block I
_cod_database_code 2235618
_cod_database_fobs_code 2235618

loop_
_symmetry_equiv_pos_as_xyz
'x, y, z'
'-x, -y, -z'

loop_
_atom_site_type_symbol
_atom_site_label
_atom_site_fract_x
_atom_site_fract_y
_atom_site_fract_z
_atom_site_U_iso_or_equiv
_atom_site_adp_type
_atom_site_calc_flag
_atom_site_refinement_flags
_atom_site_occupancy
_atom_site_symmetry_multiplicity
Bi Bi1 0.03927(2) 0.317631(15) 0.205035(14) 0.00719(10) Uani d . 1 1
O O1 -0.2391(5) 0.0131(4) 0.3621(3) 0.0160(9) Uani d . 1 1
O O2 -0.1181(5) 0.1617(4) 0.2430(3) 0.0133(8) Uani d . 1 1
O O3 0.1632(5) 0.4275(4) 0.3440(3) 0.0113(8) Uani d . 1 1
O O4 0.1835(5) 0.4423(4) 0.5264(3) 0.0131(8) Uani d . 1 1
O O5 0.2417(5) 0.1750(4) 0.2585(3) 0.0111(8) Uani d . 1 1
O O6 0.4205(5) 0.0122(4) 0.2244(4) 0.0176(9) Uani d . 1 1
O O7 -0.1387(6) 0.2967(4) -0.1314(4) 0.0222(10) Uani d . 1 1
O O8 -0.1157(5) 0.3531(4) 0.0370(3) 0.0119(8) Uani d . 1 1
O O9 -0.2156(5) 0.4615(4) 0.2792(3) 0.0138(8) Uani d . 1 1
H H9B -0.2893 0.4199 0.3131 0.017 Uiso d R 1 1
H H9A -0.2206 0.5148 0.3251 0.017 Uiso d R 1 1
O O10 0.2651(5) 0.4062(4) 0.0543(4) 0.0186(9) Uani d . 1 1
H H10A 0.3557 0.4188 0.0631 0.022 Uiso d R 1 1
H H10B 0.2214 0.4749 0.0209 0.022 Uiso d R 1 1
O O11 0.4567(5) 0.6816(4) 0.6148(4) 0.0148(9) Uani d . 1 1
N N1 -0.0245(5) 0.2448(4) 0.4131(4) 0.0075(9) Uani d . 1 1
N N2 0.1249(6) 0.1743(4) 0.0663(4) 0.0097(9) Uani d . 1 1
N N3 0.3864(6) 0.5920(5) 0.3084(4) 0.0142(10) Uani d . 1 1
H H3C 0.3117 0.5461 0.3175 0.017 Uiso d R 1 1
N N4 0.5959(6) 0.8405(5) 0.5319(4) 0.0158(10) Uani d . 1 1
H H4A 0.6050 0.8601 0.5974 0.019 Uiso calc R 1 1
H H4B 0.6371 0.8827 0.4697 0.019 Uiso calc R 1 1
C C1 -0.1618(6) 0.1040(5) 0.3427(4) 0.0089(10) Uani d . 1 1
C C2 -0.1153(7) 0.1532(5) 0.4435(5) 0.0098(10) Uani d . 1 1
C C3 -0.1650(7) 0.1078(5) 0.5570(4) 0.0114(11) Uani d . 1 1
H H3 -0.2275 0.0427 0.5763 0.014 Uiso calc R 1 1
C C4 -0.1177(7) 0.1637(5) 0.6417(5) 0.0109(11) Uani d . 1 1
H H4 -0.1519 0.1381 0.7189 0.013 Uiso calc R 1 1
C C5 -0.0206(7) 0.2567(5) 0.6103(4) 0.0104(10) Uani d . 1 1
H H5 0.0136 0.2930 0.6659 0.013 Uiso calc R 1 1
C C6 0.0257(6) 0.2955(5) 0.4942(4) 0.0079(10) Uani d . 1 1
C C7 0.1335(7) 0.3969(5) 0.4522(5) 0.0094(10) Uani d . 1 1
C C8 -0.0775(7) 0.2855(5) -0.0444(5) 0.0133(11) Uani d . 1 1
C C9 0.0580(7) 0.1811(5) -0.0284(5) 0.0098(11) Uani d . 1 1
C C10 0.1121(7) 0.0952(5) -0.1054(4) 0.0108(11) Uani d . 1 1
H H10 0.0667 0.1011 -0.1719 0.013 Uiso calc R 1 1
C C11 0.2330(7) 0.0013(5) -0.0831(5) 0.0135(12) Uani d . 1 1
H H11 0.2693 -0.0563 -0.1340 0.016 Uiso calc R 1 1
C C12 0.3002(7) -0.0059(5) 0.0177(5) 0.0115(11) Uani d . 1 1
H H12 0.3796 -0.0693 0.0365 0.014 Uiso calc R 1 1
C C13 0.2436(6) 0.0850(5) 0.0879(4) 0.0094(10) Uani d . 1 1
C C14 0.3107(7) 0.0891(5) 0.1975(5) 0.0109(11) Uani d . 1 1
C C32 0.5185(7) 0.7455(5) 0.5271(5) 0.0125(11) Uani d . 1 1
C C34 0.5059(7) 0.7129(5) 0.4113(5) 0.0107(11) Uani d . 1 1
C C35 0.4079(8) 0.6240(6) 0.4082(5) 0.0147(12) Uani d . 1 1
H H35 0.3561 0.5859 0.4766 0.018 Uiso calc R 1 1
C C37 0.4620(7) 0.6414(5) 0.2073(5) 0.0136(11) Uani d . 1 1
H H37 0.4458 0.6170 0.1393 0.016 Uiso calc R 1 1
C C38 0.5641(7) 0.7287(6) 0.2051(5) 0.0150(12) Uani d . 1 1
H H38 0.6185 0.7618 0.1358 0.018 Uiso calc R 1 1
C C39 0.5849(7) 0.7670(5) 0.3073(5) 0.0129(11) Uani d . 1 1
H H39 0.6505 0.8277 0.3064 0.016 Uiso calc R 1 1
O O1S 0.5518(6) 0.3379(5) 0.1336(4) 0.0270(11) Uani d . 1 1
H H1B 0.6481 0.3356 0.1081 0.032 Uiso d R 1 1
H H1A 0.5374 0.3208 0.2064 0.032 Uiso d R 1 1

loop_
_atom_site_aniso_label
_atom_site_aniso_U_11
_atom_site_aniso_U_22
_atom_site_aniso_U_33
_atom_site_aniso_U_12
_atom_site_aniso_U_13
_atom_site_aniso_U_23
Bi1 0.00731(14) 0.00714(14) 0.00735(13) -0.00166(8) -0.00141(8) -0.00063(8)
O1 0.019(2) 0.018(2) 0.0128(19) -0.0104(18) -0.0017(16) -0.0039(16)
O2 0.018(2) 0.014(2) 0.0088(18) -0.0081(16) 0.0014(15) -0.0026(15)
O3 0.012(2) 0.0117(18) 0.0110(18) -0.0058(15) -0.0016(15) -0.0009(14)
O4 0.015(2) 0.014(2) 0.0138(19) -0.0046(16) -0.0030(16) -0.0070(15)
O5 0.011(2) 0.0128(19) 0.0105(18) -0.0005(15) -0.0028(15) -0.0027(14)
O6 0.016(2) 0.019(2) 0.017(2) 0.0010(18) -0.0045(17) -0.0019(17)
O7 0.022(3) 0.028(2) 0.017(2) 0.0076(19) -0.0132(18) -0.0071(18)
O8 0.012(2) 0.0135(19) 0.0103(18) 0.0005(16) -0.0034(15) -0.0024(14)
O9 0.013(2) 0.014(2) 0.0145(19) -0.0026(16) -0.0004(16) -0.0021(15)
O10 0.013(2) 0.018(2) 0.022(2) -0.0065(17) -0.0003(17) 0.0063(16)
O11 0.013(2) 0.015(2) 0.016(2) -0.0055(17) 0.0007(16) -0.0013(16)
N1 0.008(2) 0.007(2) 0.008(2) -0.0020(17) -0.0009(17) -0.0017(16)
N2 0.012(2) 0.009(2) 0.009(2) -0.0036(18) -0.0046(18) 0.0014(16)
N3 0.015(3) 0.010(2) 0.017(2) -0.0013(19) -0.003(2) 0.0020(18)
N4 0.020(3) 0.017(2) 0.012(2) -0.009(2) -0.0027(19) 0.0001(18)
C1 0.007(3) 0.008(2) 0.011(2) 0.0050(19) -0.0028(19) -0.0028(19)
C2 0.010(3) 0.005(2) 0.014(3) 0.002(2) -0.003(2) -0.0034(19)
C3 0.014(3) 0.012(3) 0.009(2) -0.005(2) -0.002(2) 0.0010(19)
C4 0.012(3) 0.011(3) 0.008(2) 0.000(2) 0.000(2) 0.001(2)
C5 0.011(3) 0.010(2) 0.010(2) -0.001(2) -0.003(2) 0.0004(19)
C6 0.005(2) 0.007(2) 0.010(2) 0.0031(19) -0.0012(19) 0.0011(18)
C7 0.008(3) 0.008(2) 0.013(3) 0.001(2) -0.003(2) -0.002(2)
C8 0.009(3) 0.016(3) 0.015(3) -0.002(2) -0.004(2) -0.001(2)
C9 0.011(3) 0.009(3) 0.009(2) -0.002(2) 0.000(2) -0.0022(19)
C10 0.012(3) 0.013(3) 0.009(2) -0.003(2) -0.001(2) -0.0032(19)
C11 0.011(3) 0.014(3) 0.017(3) -0.005(2) 0.003(2) -0.008(2)
C12 0.008(3) 0.011(3) 0.016(3) -0.003(2) 0.001(2) -0.001(2)
C13 0.008(3) 0.011(2) 0.008(2) -0.005(2) 0.0013(19) 0.0006(19)
C14 0.013(3) 0.009(3) 0.011(2) -0.003(2) -0.003(2) -0.0007(19)
C32 0.009(3) 0.012(3) 0.015(3) 0.001(2) -0.001(2) 0.001(2)
C34 0.008(3) 0.008(2) 0.015(3) 0.003(2) -0.001(2) 0.000(2)
C35 0.016(3) 0.013(3) 0.014(3) -0.001(2) -0.002(2) 0.002(2)
C37 0.016(3) 0.011(3) 0.016(3) -0.001(2) -0.008(2) -0.003(2)
C38 0.013(3) 0.013(3) 0.017(3) -0.004(2) 0.002(2) 0.001(2)
C39 0.010(3) 0.010(3) 0.018(3) -0.002(2) -0.003(2) 0.001(2)
O1S 0.016(2) 0.044(3) 0.019(2) -0.009(2) -0.0021(18) 0.006(2)

loop_
_atom_type_symbol
_atom_type_description
_atom_type_scat_dispersion_real
_atom_type_scat_dispersion_imag
_atom_type_scat_source
C C 0.0030 0.0020 'International Tables Vol C Tables 4.2.6.8 and 6.1.1.4'
H H 0.0000 0.0000 'International Tables Vol C Tables 4.2.6.8 and 6.1.1.4'
N N 0.0060 0.0030 'International Tables Vol C Tables 4.2.6.8 and 6.1.1.4'
O O 0.0110 0.0060 'International Tables Vol C Tables 4.2.6.8 and 6.1.1.4'
Bi Bi -4.1080 10.2570 'International Tables Vol C Tables 4.2.6.8 and 6.1.1.4'

loop_
_geom_angle_atom_site_label_1
_geom_angle_atom_site_label_2
_geom_angle_atom_site_label_3
_geom_angle
O2 Bi1 O5 90.01(15)
O2 Bi1 N2 71.89(14)
O5 Bi1 N2 68.92(14)
O2 Bi1 N1 67.23(13)
O5 Bi1 N1 73.07(14)
N2 Bi1 N1 122.99(14)
O2 Bi1 O8 74.88(13)
O5 Bi1 O8 134.11(12)
N2 Bi1 O8 65.21(14)
N1 Bi1 O8 133.40(13)
O2 Bi1 O10 142.16(13)
O5 Bi1 O10 80.74(14)
N2 Bi1 O10 70.54(14)
N1 Bi1 O10 140.96(14)
O8 Bi1 O10 85.52(13)
O2 Bi1 O3 130.76(12)
O5 Bi1 O3 75.54(13)
N2 Bi1 O3 137.93(14)
N1 Bi1 O3 63.53(12)
O8 Bi1 O3 145.34(12)
O10 Bi1 O3 82.39(12)
O2 Bi1 O9 84.07(14)
O5 Bi1 O9 145.08(13)
N2 Bi1 O9 139.30(14)
N1 Bi1 O9 72.92(14)
O8 Bi1 O9 77.23(12)
O10 Bi1 O9 123.14(13)
O3 Bi1 O9 82.50(12)
C1 O2 Bi1 125.2(3)
C7 O3 Bi1 120.2(3)
C14 O5 Bi1 123.2(3)
C8 O8 Bi1 120.5(4)
Bi1 O9 H9B 113.8
Bi1 O9 H9A 125.5
H9B O9 H9A 99.6
Bi1 O10 H10A 130.4
Bi1 O10 H10B 103.5
H10A O10 H10B 107.7
C2 N1 C6 119.9(4)
C2 N1 Bi1 117.0(3)
C6 N1 Bi1 123.1(3)
C13 N2 C9 120.3(5)
C13 N2 Bi1 117.1(3)
C9 N2 Bi1 122.6(4)
C35 N3 C37 121.8(5)
C35 N3 H3C 111.5
C37 N3 H3C 126.1
C32 N4 H4A 120.0
C32 N4 H4B 120.0
H4A N4 H4B 120.0
O1 C1 O2 124.8(5)
O1 C1 C2 119.0(5)
O2 C1 C2 116.2(4)
N1 C2 C3 122.7(5)
N1 C2 C1 114.2(4)
C3 C2 C1 123.1(5)
C2 C3 C4 117.5(5)
C2 C3 H3 121.3
C4 C3 H3 121.3
C5 C4 C3 119.8(5)
C5 C4 H4 120.1
C3 C4 H4 120.1
C4 C5 C6 119.0(5)
C4 C5 H5 120.5
C6 C5 H5 120.5
N1 C6 C5 121.0(5)
N1 C6 C7 116.6(4)
C5 C6 C7 122.3(5)
O4 C7 O3 126.2(5)
O4 C7 C6 117.2(5)
O3 C7 C6 116.6(5)
O7 C8 O8 126.5(6)
O7 C8 C9 118.0(5)
O8 C8 C9 115.5(5)
N2 C9 C10 120.1(5)
N2 C9 C8 116.2(5)
C10 C9 C8 123.7(5)
C11 C10 C9 120.1(5)
C11 C10 H10 119.9
C9 C10 H10 119.9
C10 C11 C12 119.0(5)
C10 C11 H11 120.5
C12 C11 H11 120.5
C13 C12 C11 117.5(6)
C13 C12 H12 121.3
C11 C12 H12 121.3
N2 C13 C12 122.9(5)
N2 C13 C14 115.0(5)
C12 C13 C14 122.1(5)
O6 C14 O5 124.2(5)
O6 C14 C13 120.1(5)
O5 C14 C13 115.8(5)
O11 C32 N4 122.4(5)
O11 C32 C34 118.9(5)
N4 C32 C34 118.7(5)
C35 C34 C39 118.3(5)
C35 C34 C32 117.2(5)
C39 C34 C32 124.5(5)
N3 C35 C34 121.1(5)
N3 C35 H35 119.4
C34 C35 H35 119.4
N3 C37 C38 119.7(5)
N3 C37 H37 120.2
C38 C37 H37 120.2
C37 C38 C39 119.8(5)
C37 C38 H38 120.1
C39 C38 H38 120.1
C38 C39 C34 119.2(5)
C38 C39 H39 120.4
C34 C39 H39 120.4
H1B O1S H1A 111.1

loop_
_geom_bond_atom_site_label_1
_geom_bond_atom_site_label_2
_geom_bond_distance
Bi1 O2 2.271(4)
Bi1 O5 2.274(4)
Bi1 N2 2.412(4)
Bi1 N1 2.475(4)
Bi1 O8 2.541(4)
Bi1 O10 2.630(4)
Bi1 O3 2.631(4)
Bi1 O9 2.651(4)
O1 C1 1.241(6)
O2 C1 1.276(6)
O3 C7 1.272(7)
O4 C7 1.242(6)
O5 C14 1.297(7)
O6 C14 1.223(7)
O7 C8 1.221(7)
O8 C8 1.284(7)
O9 H9B 0.8500
O9 H9A 0.8499
O10 H10A 0.8500
O10 H10B 0.8498
O11 C32 1.245(7)
N1 C2 1.327(6)
N1 C6 1.344(6)
N2 C13 1.339(7)
N2 C9 1.339(7)
N3 C35 1.340(8)
N3 C37 1.346(8)
N3 H3C 0.8600
N4 C32 1.322(7)
N4 H4A 0.8600
N4 H4B 0.8600
C1 C2 1.524(7)
C2 C3 1.384(7)
C3 C4 1.400(7)
C3 H3 0.9300
C4 C5 1.376(7)
C4 H4 0.9300
C5 C6 1.391(7)
C5 H5 0.9300
C6 C7 1.520(7)
C8 C9 1.528(8)
C9 C10 1.396(7)
C10 C11 1.383(8)
C10 H10 0.9300
C11 C12 1.406(8)
C11 H11 0.9300
C12 C13 1.383(7)
C12 H12 0.9300
C13 C14 1.524(7)
C32 C34 1.504(8)
C34 C35 1.385(8)
C34 C39 1.401(8)
C35 H35 0.9300
C37 C38 1.385(8)
C37 H37 0.9300
C38 C39 1.395(8)
C38 H38 0.9300
C39 H39 0.9300
O1S H1B 0.8500
O1S H1A 0.8500

loop_
_geom_hbond_atom_site_label_D
_geom_hbond_atom_site_label_H
_geom_hbond_atom_site_label_A
_geom_hbond_site_symmetry_A
_geom_hbond_distance_DH
_geom_hbond_distance_HA
_geom_hbond_distance_DA
_geom_hbond_angle_DHA
O1S H1A O11 2_666 0.85 2.14 2.961(7) 164
O1S H1B O8 1_655 0.85 2.13 2.979(7) 173
N3 H3C O3 . 0.86 1.91 2.766(7) 173
N4 H4A O5 2_666 0.86 2.29 3.035(6) 144
N4 H4B O1 1_665 0.86 2.05 2.874(6) 160
O9 H9A O4 2_566 0.85 1.99 2.760(5) 151
O9 H9B O11 2_566 0.85 1.96 2.811(6) 177
O10 H10A O1S . 0.85 2.05 2.782(7) 144
O10 H10B O8 2_565 0.85 2.02 2.860(6) 172
C5 H5 O7 1_556 0.93 2.57 3.170(7) 122
C11 H11 O2 2_555 0.93 2.49 3.159(7) 129
C35 H35 O4 . 0.93 2.27 3.004(8) 136
C39 H39 O1 1_665 0.93 2.57 3.456(7) 160
C38 H38 Cg1 2_665 0.93 2.70 3.549(7) 153

loop_
_geom_torsion_atom_site_label_1
_geom_torsion_atom_site_label_2
_geom_torsion_atom_site_label_3
_geom_torsion_atom_site_label_4
_geom_torsion
O5 Bi1 O2 C1 68.1(4)
N2 Bi1 O2 C1 135.9(5)
N1 Bi1 O2 C1 -3.5(4)
O8 Bi1 O2 C1 -155.8(5)
O10 Bi1 O2 C1 142.9(4)
O3 Bi1 O2 C1 -2.7(5)
O9 Bi1 O2 C1 -77.4(4)
O2 Bi1 O3 C7 -2.2(5)
O5 Bi1 O3 C7 -79.4(4)
N2 Bi1 O3 C7 -112.2(4)
N1 Bi1 O3 C7 -1.4(4)
O8 Bi1 O3 C7 127.6(4)
O10 Bi1 O3 C7 -161.7(4)
O9 Bi1 O3 C7 73.3(4)
O2 Bi1 O5 C14 71.8(4)
N2 Bi1 O5 C14 1.3(4)
N1 Bi1 O5 C14 137.9(4)
O8 Bi1 O5 C14 3.1(5)
O10 Bi1 O5 C14 -71.3(4)
O3 Bi1 O5 C14 -155.8(4)
O9 Bi1 O5 C14 151.4(4)
O2 Bi1 O8 C8 -79.2(4)
O5 Bi1 O8 C8 -4.3(5)
N2 Bi1 O8 C8 -2.5(4)
N1 Bi1 O8 C8 -115.3(4)
O10 Bi1 O8 C8 68.2(4)
O3 Bi1 O8 C8 137.9(4)
O9 Bi1 O8 C8 -166.4(4)
O2 Bi1 N1 C2 0.4(4)
O5 Bi1 N1 C2 -97.0(4)
N2 Bi1 N1 C2 -47.2(4)
O8 Bi1 N1 C2 38.5(5)
O10 Bi1 N1 C2 -147.0(4)
O3 Bi1 N1 C2 -178.9(4)
O9 Bi1 N1 C2 91.0(4)
O2 Bi1 N1 C6 -178.2(5)
O5 Bi1 N1 C6 84.5(4)
N2 Bi1 N1 C6 134.2(4)
O8 Bi1 N1 C6 -140.0(4)
O10 Bi1 N1 C6 34.4(5)
O3 Bi1 N1 C6 2.5(4)
O9 Bi1 N1 C6 -87.5(4)
O2 Bi1 N2 C13 -97.1(4)
O5 Bi1 N2 C13 0.2(3)
N1 Bi1 N2 C13 -51.3(4)
O8 Bi1 N2 C13 -178.4(4)
O10 Bi1 N2 C13 87.5(4)
O3 Bi1 N2 C13 34.5(5)
O9 Bi1 N2 C13 -153.9(3)
O2 Bi1 N2 C9 82.5(4)
O5 Bi1 N2 C9 179.7(4)
N1 Bi1 N2 C9 128.2(4)
O8 Bi1 N2 C9 1.2(4)
O10 Bi1 N2 C9 -92.9(4)
O3 Bi1 N2 C9 -146.0(4)
O9 Bi1 N2 C9 25.7(5)
Bi1 O2 C1 O1 -174.8(4)
Bi1 O2 C1 C2 5.8(7)
C6 N1 C2 C3 1.5(8)
Bi1 N1 C2 C3 -177.1(4)
C6 N1 C2 C1 -179.4(5)
Bi1 N1 C2 C1 2.0(6)
O1 C1 C2 N1 175.8(5)
O2 C1 C2 N1 -4.8(7)
O1 C1 C2 C3 -5.1(8)
O2 C1 C2 C3 174.3(5)
N1 C2 C3 C4 0.9(9)
C1 C2 C3 C4 -178.1(5)
C2 C3 C4 C5 -2.4(9)
C3 C4 C5 C6 1.6(9)
C2 N1 C6 C5 -2.4(8)
Bi1 N1 C6 C5 176.1(4)
C2 N1 C6 C7 178.1(5)
Bi1 N1 C6 C7 -3.4(6)
C4 C5 C6 N1 0.9(8)
C4 C5 C6 C7 -179.6(5)
Bi1 O3 C7 O4 -179.4(5)
Bi1 O3 C7 C6 0.3(6)
N1 C6 C7 O4 -178.4(5)
C5 C6 C7 O4 2.1(8)
N1 C6 C7 O3 1.9(7)
C5 C6 C7 O3 -177.6(5)
Bi1 O8 C8 O7 -176.9(5)
Bi1 O8 C8 C9 3.2(6)
C13 N2 C9 C10 -0.2(8)
Bi1 N2 C9 C10 -179.7(4)
C13 N2 C9 C8 179.4(5)
Bi1 N2 C9 C8 -0.1(6)
O7 C8 C9 N2 178.1(5)
O8 C8 C9 N2 -2.1(7)
O7 C8 C9 C10 -2.4(8)
O8 C8 C9 C10 177.5(5)
N2 C9 C10 C11 1.2(8)
C8 C9 C10 C11 -178.3(5)
C9 C10 C11 C12 -0.1(8)
C10 C11 C12 C13 -1.9(8)
C9 N2 C13 C12 -2.0(8)
Bi1 N2 C13 C12 177.5(4)
C9 N2 C13 C14 179.1(4)
Bi1 N2 C13 C14 -1.3(6)
C11 C12 C13 N2 3.1(8)
C11 C12 C13 C14 -178.2(5)
Bi1 O5 C14 O6 179.4(4)
Bi1 O5 C14 C13 -2.4(6)
N2 C13 C14 O6 -179.3(5)
C12 C13 C14 O6 1.8(8)
N2 C13 C14 O5 2.4(7)
C12 C13 C14 O5 -176.5(5)
O11 C32 C34 C35 8.6(8)
N4 C32 C34 C35 -172.0(6)
O11 C32 C34 C39 -172.1(6)
N4 C32 C34 C39 7.3(9)
C37 N3 C35 C34 2.0(9)
C39 C34 C35 N3 -1.3(9)
C32 C34 C35 N3 178.1(5)
C35 N3 C37 C38 -0.6(9)
N3 C37 C38 C39 -1.5(9)
C37 C38 C39 C34 2.2(9)
C35 C34 C39 C38 -0.8(9)
C32 C34 C39 C38 179.9(6)
